data_2000001
loop_
_publ_author_name
'Guery, J.'
'Leblanc, M.'
'Jacoboni, C.'

_publ_section_title
;
 ZrCl~4~ behavior in acetonitrile. Crystal structure of ZrCl~4~, 2CH~3~CN
;
_journal_coden_ASTM EJSCE5
_journal_issue 3
_journal_name_full
;
 European Journal of Solid State and Inorganic Chemistry
;
_journal_page_first 289
_journal_page_last 297
_journal_volume 26
_journal_year 1989
_chemical_formula_sum 'C4 H6 Cl4 N2 Zr'
_chemical_melting_point 443.15
_space_group_IT_number 14
_symmetry_cell_setting monoclinic
_symmetry_space_group_name_Hall '-P 2ybc'
_symmetry_space_group_name_H-M 'P 1 21/c 1'
_cell_angle_alpha 90
_cell_angle_beta 99.229(3)
_cell_angle_gamma 90
_cell_formula_units_Z 4
_cell_length_a 6.1203(2)
_cell_length_b 13.7779(8)
_cell_length_c 13.4435(7)
_cell_volume 1118.947
_exptl_crystal_colour colorless
_exptl_crystal_density_diffrn 1.84
_refine_ls_R_factor_gt 0.032
_refine_ls_wR_factor_gt 0.032
_cod_original_sg_symbol_H-M 'P 21/c'
_cod_original_formula_sum 'C4 H6 Cl4 N2 Zr1'
_cod_database_code 2000001

loop_
_symmetry_equiv_pos_site_id
_symmetry_equiv_pos_as_xyz
1 x,y,z
2 -x,1/2+y,1/2-z
3 -x,-y,-z
4 x,-1/2-y,-1/2+z

loop_
_atom_site_label
_atom_site_type_symbol
_atom_site_fract_x
_atom_site_fract_y
_atom_site_fract_z
Zr1 Zr -0.07872(4) 0.14220(2) 0.26133(2)
Cl1 Cl 0.05559(13) 0.13691(7) 0.10135(6)
Cl2 Cl 0.14130(13) 0.01024(6) 0.33225(7)
Cl3 Cl 0.13643(13) 0.27913(6) 0.32274(7)
Cl4 Cl -0.30146(15) 0.14544(7) 0.39272(7)
N1 N -0.3477(4) 0.2455(2) 0.1762(2)
C1 C -0.4798(4) 0.2958(2) 0.1353(2)
C2 C -0.6484(5) 0.3598(2) 0.0833(2)
H1 H -0.8087(5) 0.3264(2) 0.0797(2)
H2 H -0.6168(5) 0.3730(2) 0.0081(2)
H3 H -0.6452(5) 0.4278(2) 0.1233(2)
N2 N -0.3427(4) 0.0333(2) 0.1852(2)
C3 C -0.4735(4) -0.0198(2) 0.1489(2)
C4 C -0.6407(5) -0.0870(2) 0.1017(3)
H4 H -0.8001(5) -0.0515(2) 0.0900(3)
H5 H -0.6464(5) -0.1493(2) 0.1498(3)
H6 H -0.6004(5) -0.1102(2) 0.0301(3)

loop_
_atom_type_symbol
_atom_type_radius_bond
C 0.68
H 0.23
Cl 0.99
N 0.68
Zr 1.56
